data_4073715
loop_
_publ_author_name
'Dost\'al, Libor'
'Jambor, Roman'
'R\%u\<zi\<cka, Ale\<s'
'C\'isa\<rov\'a, Ivana'
'Hole\<cek, Jaroslav'
'Biesemans, Monique'
'Willem, Rudolph'
'De Proft, Frank'
'Geerlings, Paul'

_publ_section_title
;
 Organotin(IV) Derivatives of Some O,C,O-Chelating Ligands. Part 2&#x22A5;
;
_journal_issue 25
_journal_name_full Organometallics
_journal_page_first 6312
_journal_paper_doi 10.1021/om700576n
_journal_volume 26
_journal_year 2007
_chemical_formula_sum 'C22 H23 Cl O2 Sn'
_chemical_formula_weight 473.54
_chemical_name_systematic
; 
 ? 
;
_space_group_IT_number 56
_symmetry_cell_setting orthorhombic
_symmetry_space_group_name_Hall '-P 2ab 2ac'
_symmetry_space_group_name_H-M 'P c c n'
_atom_sites_solution_hydrogens geom
_atom_sites_solution_primary direct
_atom_sites_solution_secondary difmap
_audit_creation_method SHELXL-97
_cell_angle_alpha 90.00
_cell_angle_beta 90.00
_cell_angle_gamma 90.00
_cell_formula_units_Z 16
_cell_length_a 24.96100(10)
_cell_length_b 25.6590(2)
_cell_length_c 12.8190(2)
_cell_measurement_reflns_used 91702
_cell_measurement_temperature 150(2)
_cell_measurement_theta_max 27.5
_cell_measurement_theta_min 1
_cell_volume 8210.24(15)
_computing_cell_refinement 'COLLECT and DENZO'
_computing_data_collection 'COLLECT (Hooft, 1998) and DENZO (Otwinowski & Minor, 1997)'
_computing_data_reduction 'COLLECT and DENZO'
_computing_structure_refinement 'SHELXL-97 (Sheldrick, 1997)'
_computing_structure_solution 'SIR92 (Altomare et al., 1994)'
_diffrn_ambient_temperature 150(2)
_diffrn_detector_area_resol_mean 9.091
_diffrn_measured_fraction_theta_full 0.997
_diffrn_measured_fraction_theta_max 0.997
_diffrn_measurement_device_type 'Nonius KappaCCD area detector'
_diffrn_measurement_method '\f and \w scans to fill the Ewald sphere'
_diffrn_radiation_monochromator graphite
_diffrn_radiation_source 'fine-focus sealed tube'
_diffrn_radiation_type MoK\a
_diffrn_radiation_wavelength 0.71070
_diffrn_reflns_av_R_equivalents 0.0540
_diffrn_reflns_av_sigmaI/netI 0.0262
_diffrn_reflns_limit_h_max 32
_diffrn_reflns_limit_h_min -32
_diffrn_reflns_limit_k_max 33
_diffrn_reflns_limit_k_min -33
_diffrn_reflns_limit_l_max 16
_diffrn_reflns_limit_l_min -16
_diffrn_reflns_number 124846
_diffrn_reflns_theta_full 27.50
_diffrn_reflns_theta_max 27.50
_diffrn_reflns_theta_min 3.18
_diffrn_standards_number 0
_exptl_absorpt_coefficient_mu 1.388
_exptl_absorpt_correction_T_max 0.874
_exptl_absorpt_correction_T_min 0.801
_exptl_absorpt_correction_type multi-scan
_exptl_absorpt_process_details '(SORTAV; Blessing 1997)'
_exptl_crystal_colour colourless
_exptl_crystal_density_diffrn 1.532
_exptl_crystal_density_method 'not measured'
_exptl_crystal_description bar
_exptl_crystal_F_000 3808
_exptl_crystal_size_max 0.48
_exptl_crystal_size_mid 0.12
_exptl_crystal_size_min 0.1
_refine_diff_density_max 0.658
_refine_diff_density_min -0.761
_refine_diff_density_rms 0.088
_refine_ls_extinction_method none
_refine_ls_goodness_of_fit_ref 1.055
_refine_ls_hydrogen_treatment mixed
_refine_ls_matrix_type full
_refine_ls_number_parameters 473
_refine_ls_number_reflns 9420
_refine_ls_number_restraints 0
_refine_ls_restrained_S_all 1.055
_refine_ls_R_factor_all 0.0412
_refine_ls_R_factor_gt 0.0294
_refine_ls_shift/su_max 0.003
_refine_ls_shift/su_mean 0.000
_refine_ls_structure_factor_coef Fsqd
_refine_ls_weighting_details 'calc w=1/[\s^2^(Fo^2^)+(0.0373P)^2^+6.9015P] where P=(Fo^2^+2Fc^2^)/3'
_refine_ls_weighting_scheme calc
_refine_ls_wR_factor_gt 0.0701
_refine_ls_wR_factor_ref 0.0755
_reflns_number_gt 7696
_reflns_number_total 9420
_reflns_threshold_expression I>2\s(I)
_cod_data_source_file om700576n-file002.cif
_cod_data_source_block snoph2clcr-ruzic
_cod_depositor_comments
;
The following automatic conversions were performed:

'_geom_bond_publ_flag' value 'Y' changed to 'y' according to
/home/saulius/struct/CIF-dictionaries/cif_core.dic dictionary named
'cif_core.dic' version 2.4.1 from 2010-06-29 (12
times).

'_geom_angle_publ_flag' value 'Y' changed to 'y' according
to /home/saulius/struct/CIF-dictionaries/cif_core.dic dictionary
named 'cif_core.dic' version 2.4.1 from 2010-06-29 (30 times).

Automatic conversion script
Id: cif_fix_values 1715 2011-07-08 13:25:40Z adriana 

The following automatic conversions were performed:

'_exptl_absorpt_correction_type' value 'multi-scans' was replaced
with the value 'multi-scan' as specified in the replacement file
'src/cod-tools/trunk/data/replacement-values/replacement_values.lst'.

Automatic conversion script
Id: cif_fix_values 5376 2017-05-30 11:51:03Z andrius 
;
_cod_original_sg_symbol_H-M 'P  c c n'
_cod_database_code 4073715

loop_
_symmetry_equiv_pos_as_xyz
'x, y, z'
'-x+1/2, -y+1/2, z'
'x+1/2, -y, -z+1/2'
'-x, y+1/2, -z+1/2'
'-x, -y, -z'
'x-1/2, y-1/2, -z'
'-x-1/2, y, z-1/2'
'x, -y-1/2, z-1/2'

loop_
_atom_site_label
_atom_site_type_symbol
_atom_site_fract_x
_atom_site_fract_y
_atom_site_fract_z
_atom_site_U_iso_or_equiv
_atom_site_adp_type
_atom_site_occupancy
_atom_site_symmetry_multiplicity
_atom_site_calc_flag
_atom_site_refinement_flags
Sn1A Sn 0.603501(6) -0.169604(6) 0.097164(12) 0.01951(5) Uani 1 1 d .
C11A C 0.54871(9) -0.14361(9) 0.21411(19) 0.0225(5) Uani 1 1 d .
C12A C 0.55972(10) -0.15711(10) 0.31784(19) 0.0238(5) Uani 1 1 d .
C13A C 0.52413(11) -0.14373(11) 0.3971(2) 0.0323(6) Uani 1 1 d .
H13A H 0.5315 -0.1531 0.4657 0.039 Uiso 1 1 calc R
C14A C 0.47791(12) -0.11653(11) 0.3736(2) 0.0380(7) Uani 1 1 d .
H14A H 0.4534 -0.1088 0.4260 0.046 Uiso 1 1 calc R
C15A C 0.46808(11) -0.10085(11) 0.2723(2) 0.0358(6) Uani 1 1 d .
H15A H 0.4375 -0.0815 0.2577 0.043 Uiso 1 1 calc R
C16A C 0.50314(10) -0.11357(10) 0.1919(2) 0.0275(6) Uani 1 1 d .
C17A C 0.61084(10) -0.18421(11) 0.34653(19) 0.0262(5) Uani 1 1 d .
H17A H 0.6213 -0.1748 0.4170 0.031 Uiso 1 1 calc R
H17B H 0.6059 -0.2217 0.3437 0.031 Uiso 1 1 calc R
C18A C 0.70116(10) -0.19554(12) 0.2929(2) 0.0325(6) Uani 1 1 d .
H18A H 0.7152 -0.1854 0.3596 0.049 Uiso 1 1 calc R
H18B H 0.7264 -0.1867 0.2393 0.049 Uiso 1 1 calc R
H18C H 0.6949 -0.2325 0.2924 0.049 Uiso 1 1 calc R
C19A C 0.49349(10) -0.09302(11) 0.0838(2) 0.0304(6) Uani 1 1 d .
H19A H 0.4818 -0.1209 0.0380 0.037 Uiso 1 1 calc R
H19B H 0.4661 -0.0662 0.0850 0.037 Uiso 1 1 calc R
C20A C 0.54105(14) -0.05477(13) -0.0575(2) 0.0448(8) Uani 1 1 d .
H20A H 0.5342 -0.0840 -0.1022 0.067 Uiso 1 1 calc R
H20B H 0.5747 -0.0392 -0.0762 0.067 Uiso 1 1 calc R
H20C H 0.5129 -0.0296 -0.0653 0.067 Uiso 1 1 calc R
C21A C 0.66425(9) -0.12021(9) 0.03623(19) 0.0216(5) Uani 1 1 d .
C22A C 0.69077(11) -0.08452(10) 0.1002(2) 0.0267(5) Uani 1 1 d .
H22A H 0.6817 -0.0823 0.1704 0.032 Uiso 1 1 calc R
C23A C 0.73052(11) -0.05227(10) 0.0604(2) 0.0338(6) Uani 1 1 d .
H23A H 0.7480 -0.0287 0.1038 0.041 Uiso 1 1 calc R
C24A C 0.74413(11) -0.05521(11) -0.0444(2) 0.0352(6) Uani 1 1 d .
H24A H 0.7708 -0.0338 -0.0712 0.042 Uiso 1 1 calc R
C25A C 0.71795(12) -0.09002(12) -0.1085(2) 0.0360(7) Uani 1 1 d .
H25A H 0.7269 -0.0919 -0.1789 0.043 Uiso 1 1 calc R
C26A C 0.67813(11) -0.12246(11) -0.0687(2) 0.0282(6) Uani 1 1 d .
H26A H 0.6607 -0.1458 -0.1126 0.034 Uiso 1 1 calc R
C31A C 0.62797(9) -0.24908(9) 0.11156(17) 0.0206(5) Uani 1 1 d .
C32A C 0.59602(10) -0.28566(10) 0.1621(2) 0.0265(5) Uani 1 1 d .
H32A H 0.5629 -0.2756 0.1883 0.032 Uiso 1 1 calc R
C33A C 0.61280(11) -0.33691(10) 0.1739(2) 0.0296(6) Uani 1 1 d .
H33A H 0.5912 -0.3608 0.2087 0.036 Uiso 1 1 calc R
C34A C 0.66204(10) -0.35246(10) 0.1336(2) 0.0272(5) Uani 1 1 d .
H34A H 0.6732 -0.3869 0.1403 0.033 Uiso 1 1 calc R
C35A C 0.69427(10) -0.31652(10) 0.08350(19) 0.0250(5) Uani 1 1 d .
H35A H 0.7274 -0.3267 0.0572 0.030 Uiso 1 1 calc R
C36A C 0.67731(10) -0.26540(10) 0.07238(18) 0.0230(5) Uani 1 1 d .
H36A H 0.6992 -0.2416 0.0382 0.028 Uiso 1 1 calc R
Cl1A Cl 0.54887(2) -0.18945(2) -0.05721(5) 0.02697(13) Uani 1 1 d .
O1A O 0.65155(7) -0.16863(7) 0.27420(13) 0.0246(4) Uani 1 1 d .
O2A O 0.54314(7) -0.07185(8) 0.04794(14) 0.0338(4) Uani 1 1 d .
Sn1B Sn 0.669461(6) 0.102728(6) 0.409439(12) 0.02039(5) Uani 1 1 d .
C11B C 0.64447(9) 0.05008(9) 0.52920(18) 0.0215(5) Uani 1 1 d .
C12B C 0.66318(9) 0.05933(10) 0.63044(19) 0.0221(5) Uani 1 1 d .
C13B C 0.65329(11) 0.02339(10) 0.7101(2) 0.0284(6) Uani 1 1 d .
H13B H 0.6675 0.0287 0.7763 0.034 Uiso 1 1 calc R
C14B C 0.62233(12) -0.02009(10) 0.6900(2) 0.0331(6) Uani 1 1 d .
H14B H 0.6165 -0.0446 0.7422 0.040 Uiso 1 1 calc R
C15B C 0.60009(11) -0.02712(11) 0.5925(2) 0.0319(6) Uani 1 1 d .
H15B H 0.5775 -0.0554 0.5807 0.038 Uiso 1 1 calc R
C16B C 0.61080(10) 0.00722(10) 0.5117(2) 0.0267(5) Uani 1 1 d .
C17B C 0.69155(11) 0.10945(10) 0.65687(19) 0.0261(5) Uani 1 1 d .
H17C H 0.6847 0.1189 0.7289 0.031 Uiso 1 1 calc R
H17D H 0.7299 0.1054 0.6477 0.031 Uiso 1 1 calc R
C18B C 0.69632(12) 0.19848(10) 0.6081(2) 0.0325(6) Uani 1 1 d .
H18D H 0.6864 0.2104 0.6764 0.049 Uiso 1 1 calc R
H18E H 0.6846 0.2233 0.5569 0.049 Uiso 1 1 calc R
H18F H 0.7345 0.1948 0.6043 0.049 Uiso 1 1 calc R
C19B C 0.58409(12) -0.00046(11) 0.4074(2) 0.0349(7) Uani 1 1 d .
H19C H 0.6085 -0.0173 0.3591 0.042 Uiso 1 1 calc R
H19D H 0.5526 -0.0222 0.4150 0.042 Uiso 1 1 calc R
C20B C 0.54415(14) 0.04716(16) 0.2701(3) 0.0551(9) Uani 1 1 d .
H20D H 0.5677 0.0305 0.2212 0.083 Uiso 1 1 calc R
H20E H 0.5362 0.0818 0.2466 0.083 Uiso 1 1 calc R
H20F H 0.5115 0.0276 0.2755 0.083 Uiso 1 1 calc R
C21B C 0.62083(10) 0.16411(9) 0.34991(19) 0.0233(5) Uani 1 1 d .
C22B C 0.62134(11) 0.17514(11) 0.2432(2) 0.0310(6) Uani 1 1 d .
H22B H 0.6434 0.1562 0.1987 0.037 Uiso 1 1 calc R
C23B C 0.58886(12) 0.21442(12) 0.2035(2) 0.0398(7) Uani 1 1 d .
H23B H 0.5895 0.2215 0.1324 0.048 Uiso 1 1 calc R
C24B C 0.55566(11) 0.24310(12) 0.2677(2) 0.0371(7) Uani 1 1 d .
H24B H 0.5342 0.2694 0.2403 0.045 Uiso 1 1 calc R
C25B C 0.55478(10) 0.23207(11) 0.3743(2) 0.0327(6) Uani 1 1 d .
H25B H 0.5324 0.2509 0.4184 0.039 Uiso 1 1 calc R
C26B C 0.58724(10) 0.19297(10) 0.4147(2) 0.0267(5) Uani 1 1 d .
H26B H 0.5865 0.1860 0.4858 0.032 Uiso 1 1 calc R
C31B C 0.75195(10) 0.12567(9) 0.42236(17) 0.0213(5) Uani 1 1 d .
C32B C 0.79037(10) 0.09236(11) 0.4642(2) 0.0286(6) Uani 1 1 d .
H32B H 0.7804 0.0591 0.4858 0.034 Uiso 1 1 calc R
C33B C 0.84369(11) 0.10810(11) 0.4743(2) 0.0339(6) Uani 1 1 d .
H33B H 0.8689 0.0856 0.5030 0.041 Uiso 1 1 calc R
C34B C 0.85891(11) 0.15719(11) 0.4415(2) 0.0322(6) Uani 1 1 d .
H34B H 0.8945 0.1676 0.4474 0.039 Uiso 1 1 calc R
C35B C 0.82145(11) 0.19080(11) 0.39993(19) 0.0282(6) Uani 1 1 d .
H35B H 0.8316 0.2239 0.3779 0.034 Uiso 1 1 calc R
C36B C 0.76822(10) 0.17495(10) 0.39114(19) 0.0255(5) Uani 1 1 d .
H36B H 0.7431 0.1979 0.3637 0.031 Uiso 1 1 calc R
Cl1B Cl 0.68525(3) 0.04728(2) 0.25794(5) 0.02793(13) Uani 1 1 d .
O1B O 0.67159(7) 0.14938(7) 0.58819(12) 0.0239(4) Uani 1 1 d .
O2B O 0.56944(8) 0.04953(8) 0.36964(15) 0.0376(5) Uani 1 1 d .

loop_
_atom_site_aniso_label
_atom_site_aniso_U_11
_atom_site_aniso_U_22
_atom_site_aniso_U_33
_atom_site_aniso_U_23
_atom_site_aniso_U_13
_atom_site_aniso_U_12
Sn1A 0.01851(9) 0.01978(9) 0.02024(9) -0.00048(6) 0.00045(6) 0.00064(6)
C11A 0.0208(12) 0.0204(12) 0.0263(12) -0.0014(10) 0.0034(10) -0.0005(9)
C12A 0.0229(12) 0.0228(13) 0.0258(12) -0.0009(10) 0.0044(10) -0.0024(10)
C13A 0.0362(15) 0.0300(15) 0.0305(14) -0.0012(11) 0.0125(11) -0.0036(12)
C14A 0.0345(16) 0.0315(15) 0.0481(17) 0.0019(13) 0.0213(13) 0.0025(12)
C15A 0.0271(14) 0.0280(14) 0.0523(18) 0.0040(13) 0.0111(13) 0.0075(11)
C16A 0.0217(13) 0.0226(13) 0.0381(15) 0.0010(11) 0.0026(11) 0.0014(10)
C17A 0.0268(13) 0.0328(14) 0.0191(12) 0.0022(10) 0.0023(10) -0.0006(11)
C18A 0.0227(13) 0.0497(17) 0.0252(13) 0.0002(12) -0.0033(10) 0.0049(12)
C19A 0.0214(13) 0.0312(15) 0.0387(15) 0.0055(11) -0.0021(11) 0.0061(11)
C20A 0.059(2) 0.0413(18) 0.0337(16) 0.0105(13) -0.0004(14) 0.0103(15)
C21A 0.0196(12) 0.0210(12) 0.0243(12) 0.0027(10) -0.0001(9) 0.0027(9)
C22A 0.0298(14) 0.0234(13) 0.0270(13) -0.0022(10) 0.0008(10) 0.0012(11)
C23A 0.0348(15) 0.0231(14) 0.0437(16) 0.0013(12) -0.0019(12) -0.0056(11)
C24A 0.0317(15) 0.0279(14) 0.0461(16) 0.0089(12) 0.0063(13) -0.0039(12)
C25A 0.0411(17) 0.0370(16) 0.0299(15) 0.0062(12) 0.0113(12) -0.0018(13)
C26A 0.0324(14) 0.0291(14) 0.0230(12) -0.0022(11) 0.0015(10) -0.0013(11)
C31A 0.0219(12) 0.0197(12) 0.0202(11) -0.0039(9) -0.0036(9) -0.0007(10)
C32A 0.0236(13) 0.0282(14) 0.0277(13) -0.0022(11) 0.0047(10) 0.0020(10)
C33A 0.0309(14) 0.0235(14) 0.0346(14) 0.0068(11) 0.0013(11) -0.0034(11)
C34A 0.0325(14) 0.0210(13) 0.0280(13) 0.0004(10) -0.0031(11) 0.0037(11)
C35A 0.0213(12) 0.0278(13) 0.0259(13) -0.0039(10) -0.0017(10) 0.0056(10)
C36A 0.0229(12) 0.0238(13) 0.0225(12) 0.0005(10) -0.0011(9) -0.0017(10)
Cl1A 0.0307(3) 0.0268(3) 0.0234(3) -0.0039(2) -0.0073(2) 0.0009(3)
O1A 0.0205(8) 0.0302(10) 0.0231(9) 0.0012(7) 0.0014(7) 0.0003(7)
O2A 0.0315(10) 0.0404(11) 0.0296(10) 0.0087(8) -0.0001(8) -0.0010(8)
Sn1B 0.02060(10) 0.02076(10) 0.01982(9) 0.00148(6) 0.00121(6) -0.00023(6)
C11B 0.0211(12) 0.0222(12) 0.0212(11) 0.0013(9) 0.0030(9) 0.0023(10)
C12B 0.0212(12) 0.0232(13) 0.0220(12) 0.0017(10) 0.0033(9) 0.0069(10)
C13B 0.0332(14) 0.0301(14) 0.0219(12) 0.0014(10) 0.0036(10) 0.0099(11)
C14B 0.0456(16) 0.0251(14) 0.0285(14) 0.0072(11) 0.0106(12) 0.0049(12)
C15B 0.0364(16) 0.0245(14) 0.0348(15) 0.0034(11) 0.0045(11) -0.0028(11)
C16B 0.0285(13) 0.0236(13) 0.0280(13) -0.0005(10) 0.0021(10) -0.0001(10)
C17B 0.0300(14) 0.0264(13) 0.0221(12) 0.0021(10) -0.0040(10) 0.0015(11)
C18B 0.0470(17) 0.0227(14) 0.0279(14) -0.0031(10) 0.0007(12) -0.0036(12)
C19B 0.0379(16) 0.0324(16) 0.0343(15) 0.0020(11) -0.0044(12) -0.0143(13)
C20B 0.0479(19) 0.076(3) 0.0415(18) 0.0124(17) -0.0187(15) -0.0212(18)
C21B 0.0220(12) 0.0219(13) 0.0260(13) 0.0044(10) -0.0026(10) -0.0021(10)
C22B 0.0319(14) 0.0334(15) 0.0276(13) 0.0030(11) -0.0002(11) 0.0025(11)
C23B 0.0414(16) 0.0450(18) 0.0330(15) 0.0132(13) -0.0074(13) 0.0020(14)
C24B 0.0271(14) 0.0344(16) 0.0498(17) 0.0098(13) -0.0077(13) 0.0055(12)
C25B 0.0212(13) 0.0312(15) 0.0459(16) -0.0013(12) -0.0002(12) 0.0019(11)
C26B 0.0216(13) 0.0276(14) 0.0307(14) 0.0023(11) 0.0004(10) -0.0034(11)
C31B 0.0208(12) 0.0245(12) 0.0184(11) -0.0020(9) 0.0037(9) -0.0008(10)
C32B 0.0288(14) 0.0291(14) 0.0279(14) 0.0021(11) 0.0028(11) -0.0009(11)
C33B 0.0259(14) 0.0407(17) 0.0353(15) 0.0030(12) -0.0027(11) 0.0073(12)
C34B 0.0232(13) 0.0414(16) 0.0320(14) -0.0036(12) -0.0001(11) -0.0043(12)
C35B 0.0298(14) 0.0274(14) 0.0275(13) -0.0055(10) 0.0063(10) -0.0062(11)
C36B 0.0270(14) 0.0251(13) 0.0244(13) -0.0017(10) 0.0006(10) 0.0012(10)
Cl1B 0.0316(3) 0.0304(3) 0.0217(3) -0.0056(2) 0.0045(2) -0.0021(3)
O1B 0.0291(10) 0.0199(9) 0.0228(9) 0.0003(7) -0.0019(7) 0.0002(7)
O2B 0.0384(11) 0.0408(12) 0.0337(10) 0.0055(9) -0.0135(9) -0.0093(9)

loop_
_atom_type_symbol
_atom_type_description
_atom_type_scat_dispersion_real
_atom_type_scat_dispersion_imag
_atom_type_scat_source
C C 0.0033 0.0016 'International Tables Vol C Tables 4.2.6.8 and 6.1.1.4'
H H 0.0000 0.0000 'International Tables Vol C Tables 4.2.6.8 and 6.1.1.4'
O O 0.0106 0.0060 'International Tables Vol C Tables 4.2.6.8 and 6.1.1.4'
Cl Cl 0.1484 0.1585 'International Tables Vol C Tables 4.2.6.8 and 6.1.1.4'
Sn Sn -0.6537 1.4246 'International Tables Vol C Tables 4.2.6.8 and 6.1.1.4'

loop_
_geom_angle_atom_site_label_1
_geom_angle_atom_site_label_2
_geom_angle_atom_site_label_3
_geom_angle
_geom_angle_publ_flag
C21A Sn1A C11A 121.91(9) y
C21A Sn1A C31A 113.38(9) y
C11A Sn1A C31A 114.86(9) y
C21A Sn1A Cl1A 102.92(7) y
C11A Sn1A Cl1A 105.95(7) y
C31A Sn1A Cl1A 91.74(6) y
C21A Sn1A O1A 89.18(7) y
C11A Sn1A O1A 71.07(8) y
C31A Sn1A O1A 78.43(7) y
Cl1A Sn1A O1A 166.79(4) y
C21A Sn1A O2A 77.41(7) y
C11A Sn1A O2A 64.15(7) y
C31A Sn1A O2A 164.12(7) y
Cl1A Sn1A O2A 74.01(4) y
O1A Sn1A O2A 114.42(5) y
C12A C11A C16A 119.1(2) ?
C12A C11A Sn1A 117.60(17) ?
C16A C11A Sn1A 123.25(18) ?
C13A C12A C11A 120.4(2) ?
C13A C12A C17A 118.6(2) ?
C11A C12A C17A 121.0(2) ?
C14A C13A C12A 119.9(3) ?
C14A C13A H13A 120.1 ?
C12A C13A H13A 120.1 ?
C15A C14A C13A 120.1(3) ?
C15A C14A H14A 120.0 ?
C13A C14A H14A 120.0 ?
C14A C15A C16A 121.1(3) ?
C14A C15A H15A 119.5 ?
C16A C15A H15A 119.5 ?
C15A C16A C11A 119.2(2) ?
C15A C16A C19A 120.0(2) ?
C11A C16A C19A 120.6(2) ?
O1A C17A C12A 108.4(2) ?
O1A C17A H17A 110.0 ?
C12A C17A H17A 110.0 ?
O1A C17A H17B 110.0 ?
C12A C17A H17B 110.0 ?
H17A C17A H17B 108.4 ?
O1A C18A H18A 109.5 ?
O1A C18A H18B 109.5 ?
H18A C18A H18B 109.5 ?
O1A C18A H18C 109.5 ?
H18A C18A H18C 109.5 ?
H18B C18A H18C 109.5 ?
O2A C19A C16A 106.9(2) ?
O2A C19A H19A 110.3 ?
C16A C19A H19A 110.3 ?
O2A C19A H19B 110.3 ?
C16A C19A H19B 110.3 ?
H19A C19A H19B 108.6 ?
O2A C20A H20A 109.5 ?
O2A C20A H20B 109.5 ?
H20A C20A H20B 109.5 ?
O2A C20A H20C 109.5 ?
H20A C20A H20C 109.5 ?
H20B C20A H20C 109.5 ?
C26A C21A C22A 118.5(2) ?
C26A C21A Sn1A 120.58(19) ?
C22A C21A Sn1A 120.90(18) ?
C23A C22A C21A 120.9(2) ?
C23A C22A H22A 119.6 ?
C21A C22A H22A 119.6 ?
C24A C23A C22A 119.9(3) ?
C24A C23A H23A 120.0 ?
C22A C23A H23A 120.0 ?
C25A C24A C23A 119.8(3) ?
C25A C24A H24A 120.1 ?
C23A C24A H24A 120.1 ?
C24A C25A C26A 120.4(3) ?
C24A C25A H25A 119.8 ?
C26A C25A H25A 119.8 ?
C21A C26A C25A 120.5(3) ?
C21A C26A H26A 119.7 ?
C25A C26A H26A 119.7 ?
C32A C31A C36A 118.1(2) ?
C32A C31A Sn1A 121.34(18) ?
C36A C31A Sn1A 120.53(18) ?
C33A C32A C31A 121.1(2) ?
C33A C32A H32A 119.4 ?
C31A C32A H32A 119.4 ?
C32A C33A C34A 119.8(2) ?
C32A C33A H33A 120.1 ?
C34A C33A H33A 120.1 ?
C35A C34A C33A 119.7(2) ?
C35A C34A H34A 120.1 ?
C33A C34A H34A 120.1 ?
C34A C35A C36A 120.1(2) ?
C34A C35A H35A 119.9 ?
C36A C35A H35A 119.9 ?
C35A C36A C31A 121.1(2) ?
C35A C36A H36A 119.4 ?
C31A C36A H36A 119.4 ?
C17A O1A C18A 111.64(19) ?
C17A O1A Sn1A 103.78(13) ?
C18A O1A Sn1A 123.05(14) ?
C20A O2A C19A 113.0(2) ?
C20A O2A Sn1A 118.50(17) ?
C19A O2A Sn1A 92.88(14) ?
C21B Sn1B C11B 123.93(9) y
C21B Sn1B C31B 111.80(9) y
C11B Sn1B C31B 113.42(9) y
C21B Sn1B Cl1B 103.78(7) y
C11B Sn1B Cl1B 104.49(7) y
C31B Sn1B Cl1B 93.81(6) y
C21B Sn1B O1B 89.25(8) y
C11B Sn1B O1B 70.26(7) y
C31B Sn1B O1B 77.59(7) y
Cl1B Sn1B O1B 166.44(4) y
C21B Sn1B O2B 78.09(8) y
C11B Sn1B O2B 64.94(7) y
C31B Sn1B O2B 166.15(8) y
Cl1B Sn1B O2B 73.96(5) y
O1B Sn1B O2B 113.12(6) y
C12B C11B C16B 118.8(2) ?
C12B C11B Sn1B 117.48(17) ?
C16B C11B Sn1B 123.74(18) ?
C13B C12B C11B 120.4(2) ?
C13B C12B C17B 118.8(2) ?
C11B C12B C17B 120.7(2) ?
C14B C13B C12B 119.7(2) ?
C14B C13B H13B 120.2 ?
C12B C13B H13B 120.2 ?
C15B C14B C13B 120.0(2) ?
C15B C14B H14B 120.0 ?
C13B C14B H14B 120.0 ?
C14B C15B C16B 121.1(3) ?
C14B C15B H15B 119.5 ?
C16B C15B H15B 119.5 ?
C15B C16B C11B 119.6(2) ?
C15B C16B C19B 119.6(2) ?
C11B C16B C19B 120.7(2) ?
O1B C17B C12B 107.89(19) ?
O1B C17B H17C 110.1 ?
C12B C17B H17C 110.1 ?
O1B C17B H17D 110.1 ?
C12B C17B H17D 110.1 ?
H17C C17B H17D 108.4 ?
O1B C18B H18D 109.5 ?
O1B C18B H18E 109.5 ?
H18D C18B H18E 109.5 ?
O1B C18B H18F 109.5 ?
H18D C18B H18F 109.5 ?
H18E C18B H18F 109.5 ?
O2B C19B C16B 107.4(2) ?
O2B C19B H19C 110.2 ?
C16B C19B H19C 110.2 ?
O2B C19B H19D 110.2 ?
C16B C19B H19D 110.2 ?
H19C C19B H19D 108.5 ?
O2B C20B H20D 109.5 ?
O2B C20B H20E 109.5 ?
H20D C20B H20E 109.5 ?
O2B C20B H20F 109.5 ?
H20D C20B H20F 109.5 ?
H20E C20B H20F 109.5 ?
C26B C21B C22B 118.8(2) ?
C26B C21B Sn1B 121.51(18) ?
C22B C21B Sn1B 119.70(19) ?
C23B C22B C21B 120.0(3) ?
C23B C22B H22B 120.0 ?
C21B C22B H22B 120.0 ?
C24B C23B C22B 121.3(3) ?
C24B C23B H23B 119.4 ?
C22B C23B H23B 119.4 ?
C23B C24B C25B 119.0(3) ?
C23B C24B H24B 120.5 ?
C25B C24B H24B 120.5 ?
C26B C25B C24B 120.1(3) ?
C26B C25B H25B 119.9 ?
C24B C25B H25B 119.9 ?
C25B C26B C21B 120.9(2) ?
C25B C26B H26B 119.6 ?
C21B C26B H26B 119.6 ?
C36B C31B C32B 118.0(2) ?
C36B C31B Sn1B 120.54(18) ?
C32B C31B Sn1B 121.45(18) ?
C31B C32B C33B 120.9(2) ?
C31B C32B H32B 119.5 ?
C33B C32B H32B 119.5 ?
C34B C33B C32B 119.9(3) ?
C34B C33B H33B 120.1 ?
C32B C33B H33B 120.1 ?
C35B C34B C33B 120.1(3) ?
C35B C34B H34B 120.0 ?
C33B C34B H34B 120.0 ?
C34B C35B C36B 119.7(3) ?
C34B C35B H35B 120.2 ?
C36B C35B H35B 120.2 ?
C31B C36B C35B 121.4(2) ?
C31B C36B H36B 119.3 ?
C35B C36B H36B 119.3 ?
C18B O1B C17B 111.69(19) ?
C18B O1B Sn1B 125.19(14) ?
C17B O1B Sn1B 102.68(13) ?
C19B O2B C20B 112.4(2) ?
C19B O2B Sn1B 98.28(15) ?
C20B O2B Sn1B 124.11(17) ?

loop_
_geom_bond_atom_site_label_1
_geom_bond_atom_site_label_2
_geom_bond_distance
_geom_bond_publ_flag
Sn1A C21A 2.125(2) y
Sn1A C11A 2.136(2) y
Sn1A C31A 2.137(2) y
Sn1A Cl1A 2.4565(6) y
Sn1A O1A 2.5669(17) y
Sn1A O2A 2.9933(19) y
C11A C12A 1.401(3) ?
C11A C16A 1.403(3) ?
C12A C13A 1.393(3) ?
C12A C17A 1.499(3) ?
C13A C14A 1.382(4) ?
C13A H13A 0.9300 ?
C14A C15A 1.381(4) ?
C14A H14A 0.9300 ?
C15A C16A 1.391(4) ?
C15A H15A 0.9300 ?
C16A C19A 1.503(4) ?
C17A O1A 1.432(3) ?
C17A H17A 0.9700 ?
C17A H17B 0.9700 ?
C18A O1A 1.438(3) ?
C18A H18A 0.9600 ?
C18A H18B 0.9600 ?
C18A H18C 0.9600 ?
C19A O2A 1.429(3) ?
C19A H19A 0.9700 ?
C19A H19B 0.9700 ?
C20A O2A 1.422(3) ?
C20A H20A 0.9600 ?
C20A H20B 0.9600 ?
C20A H20C 0.9600 ?
C21A C26A 1.390(3) ?
C21A C22A 1.396(4) ?
C22A C23A 1.389(4) ?
C22A H22A 0.9300 ?
C23A C24A 1.387(4) ?
C23A H23A 0.9300 ?
C24A C25A 1.379(4) ?
C24A H24A 0.9300 ?
C25A C26A 1.394(4) ?
C25A H25A 0.9300 ?
C26A H26A 0.9300 ?
C31A C32A 1.391(3) ?
C31A C36A 1.394(3) ?
C32A C33A 1.388(4) ?
C32A H32A 0.9300 ?
C33A C34A 1.392(4) ?
C33A H33A 0.9300 ?
C34A C35A 1.382(4) ?
C34A H34A 0.9300 ?
C35A C36A 1.386(4) ?
C35A H35A 0.9300 ?
C36A H36A 0.9300 ?
Sn1B C21B 2.130(2) y
Sn1B C11B 2.138(2) y
Sn1B C31B 2.148(2) y
Sn1B Cl1B 2.4395(6) y
Sn1B O1B 2.5858(16) y
Sn1B O2B 2.8909(19) y
C11B C12B 1.400(3) ?
C11B C16B 1.402(3) ?
C12B C13B 1.398(3) ?
C12B C17B 1.507(4) ?
C13B C14B 1.381(4) ?
C13B H13B 0.9300 ?
C14B C15B 1.380(4) ?
C14B H14B 0.9300 ?
C15B C16B 1.386(4) ?
C15B H15B 0.9300 ?
C16B C19B 1.506(4) ?
C17B O1B 1.440(3) ?
C17B H17C 0.9700 ?
C17B H17D 0.9700 ?
C18B O1B 1.426(3) ?
C18B H18D 0.9600 ?
C18B H18E 0.9600 ?
C18B H18F 0.9600 ?
C19B O2B 1.419(3) ?
C19B H19C 0.9700 ?
C19B H19D 0.9700 ?
C20B O2B 1.425(3) ?
C20B H20D 0.9600 ?
C20B H20E 0.9600 ?
C20B H20F 0.9600 ?
C21B C26B 1.393(4) ?
C21B C22B 1.397(4) ?
C22B C23B 1.390(4) ?
C22B H22B 0.9300 ?
C23B C24B 1.380(4) ?
C23B H23B 0.9300 ?
C24B C25B 1.396(4) ?
C24B H24B 0.9300 ?
C25B C26B 1.389(4) ?
C25B H25B 0.9300 ?
C26B H26B 0.9300 ?
C31B C36B 1.387(3) ?
C31B C32B 1.392(4) ?
C32B C33B 1.397(4) ?
C32B H32B 0.9300 ?
C33B C34B 1.381(4) ?
C33B H33B 0.9300 ?
C34B C35B 1.379(4) ?
C34B H34B 0.9300 ?
C35B C36B 1.394(4) ?
C35B H35B 0.9300 ?
C36B H36B 0.9300 ?
